data_4032509
loop_
_publ_author_name
'Auria-Luna, Fernando'
'Marqu\'es-L\'opez, Eugenia'
'Gimeno, M Concepci\'on'
'Heiran, Roghayeh'
'Mohammadi, Somayeh'
'Herrera, Raquel P.'

_publ_section_title
;
 Asymmetric Organocatalytic Synthesis of Substituted Chiral
 1,4-Dihydropyridine Derivatives.
;
_journal_issue 11
_journal_name_full 'The Journal of organic chemistry'
_journal_page_first 5516
_journal_page_last 5523
_journal_paper_doi 10.1021/acs.joc.7b00176
_journal_volume 82
_journal_year 2017
_chemical_formula_sum 'C25 H24 Br Cl2 N3 O6'
_chemical_formula_weight 613.28
_chemical_name_systematic
; 
 ? 
;
_space_group_IT_number 2
_symmetry_cell_setting triclinic
_symmetry_space_group_name_Hall '-P 1'
_symmetry_space_group_name_H-M 'P -1'
_atom_sites_solution_hydrogens geom
_atom_sites_solution_primary direct
_atom_sites_solution_secondary difmap
_audit_creation_method SHELXL-97
_cell_angle_alpha 83.39(3)
_cell_angle_beta 72.61(3)
_cell_angle_gamma 71.28(3)
_cell_formula_units_Z 2
_cell_length_a 9.4260(19)
_cell_length_b 11.425(2)
_cell_length_c 13.494(3)
_cell_measurement_reflns_used 17924
_cell_measurement_temperature 100(2)
_cell_measurement_theta_max 28.7680
_cell_measurement_theta_min 3.3470
_cell_volume 1313.1(6)
_computing_cell_refinement 'CrysAlisPro 1.171.38.41r (Rigaku OD, 2015)'
_computing_data_collection 'CrysAlisPro 1.171.38.41r (Rigaku OD, 2015)'
_computing_data_reduction 'CrysAlisPro 1.171.38.41r (Rigaku OD, 2015)'
_computing_molecular_graphics XP
_computing_publication_material XCIF
_computing_structure_refinement 'SHELXL-97 (Sheldrick, 1997)'
_computing_structure_solution 'SHELXS-97 (Sheldrick, 1990)'
_diffrn_ambient_temperature 100(2)
_diffrn_detector_area_resol_mean 16.0655
_diffrn_measured_fraction_theta_full 0.998
_diffrn_measured_fraction_theta_max 0.998
_diffrn_measurement_device_type 'Xcalibur, Sapphire3'
_diffrn_measurement_method '\w rotations'
_diffrn_radiation_monochromator graphite
_diffrn_radiation_source 'fine-focus sealed tube'
_diffrn_radiation_type MoK\a
_diffrn_radiation_wavelength 0.71073
_diffrn_reflns_av_R_equivalents 0.0311
_diffrn_reflns_av_sigmaI/netI 0.0188
_diffrn_reflns_limit_h_max 11
_diffrn_reflns_limit_h_min -11
_diffrn_reflns_limit_k_max 13
_diffrn_reflns_limit_k_min -13
_diffrn_reflns_limit_l_max 16
_diffrn_reflns_limit_l_min -16
_diffrn_reflns_number 30811
_diffrn_reflns_theta_full 25.50
_diffrn_reflns_theta_max 25.50
_diffrn_reflns_theta_min 3.16
_exptl_absorpt_coefficient_mu 1.814
_exptl_absorpt_correction_T_max 0.7130
_exptl_absorpt_correction_T_min 0.5612
_exptl_absorpt_correction_type multi-scan
_exptl_absorpt_process_details
;
CrysAlisPro 1.171.38.41r (Rigaku Oxford Diffraction, 2015)
Empirical absorption correction using spherical harmonics,
 implemented in SCALE3 ABSPACK scaling algorithm.
;
_exptl_crystal_colour colorless
_exptl_crystal_density_diffrn 1.551
_exptl_crystal_density_method 'not measured'
_exptl_crystal_description prism
_exptl_crystal_F_000 624
_exptl_crystal_size_max 0.36
_exptl_crystal_size_mid 0.26
_exptl_crystal_size_min 0.20
_refine_diff_density_max 0.333
_refine_diff_density_min -0.313
_refine_diff_density_rms 0.048
_refine_ls_extinction_method none
_refine_ls_goodness_of_fit_ref 1.031
_refine_ls_hydrogen_treatment mixed
_refine_ls_matrix_type full
_refine_ls_number_parameters 378
_refine_ls_number_reflns 4882
_refine_ls_number_restraints 0
_refine_ls_restrained_S_all 1.031
_refine_ls_R_factor_all 0.0259
_refine_ls_R_factor_gt 0.0228
_refine_ls_shift/su_max 0.004
_refine_ls_shift/su_mean 0.000
_refine_ls_structure_factor_coef Fsqd
_refine_ls_weighting_details 'calc w=1/[\s^2^(Fo^2^)+(0.0259P)^2^+0.7483P] where P=(Fo^2^+2Fc^2^)/3'
_refine_ls_weighting_scheme calc
_refine_ls_wR_factor_gt 0.0546
_refine_ls_wR_factor_ref 0.0560
_reflns_number_gt 4525
_reflns_number_total 4882
_reflns_threshold_expression >2sigma(I)
_cod_data_source_file jo7b00176_si_002.cif
_cod_data_source_block c601
_cod_depositor_comments
;
The following automatic conversions were performed:

'_symmetry_cell_setting' value 'Triclinic' changed to 'triclinic'
according to
/home/data/users/saulius/crontab/automatic-downloads/rss-feeds/ACS/lib/dictionaries/cif_core.dic
dictionary named 'cif_core.dic' version 2.4.2 from 2011-04-26.

Automatic conversion script
Id: cif_fix_values 4973 2017-02-22 13:04:09Z antanas 

 Adding full bibliography for 4032509.cif.
;
_cod_original_cell_volume 1313.2(5)
_cod_original_sg_symbol_H-M P-1
_cod_database_code 4032509

loop_
_symmetry_equiv_pos_as_xyz
'x, y, z'
'-x, -y, -z'

loop_
_atom_site_label
_atom_site_type_symbol
_atom_site_fract_x
_atom_site_fract_y
_atom_site_fract_z
_atom_site_U_iso_or_equiv
_atom_site_adp_type
_atom_site_occupancy
_atom_site_symmetry_multiplicity
_atom_site_calc_flag
_atom_site_refinement_flags
Br1 Br -0.366496(19) 0.917623(16) 1.367699(13) 0.02330(6) Uani 1 1 d .
C1 C -0.16237(19) 0.84325(15) 1.28133(13) 0.0181(3) Uani 1 1 d .
C2 C -0.1320(2) 0.85849(15) 1.17443(13) 0.0178(3) Uani 1 1 d .
C3 C 0.01742(19) 0.80291(15) 1.11272(13) 0.0164(3) Uani 1 1 d .
C4 C 0.13566(18) 0.73302(14) 1.15663(12) 0.0138(3) Uani 1 1 d .
C5 C 0.1010(2) 0.71880(15) 1.26401(13) 0.0183(3) Uani 1 1 d .
C6 C -0.0482(2) 0.77330(16) 1.32729(14) 0.0202(4) Uani 1 1 d .
C7 C 0.29941(18) 0.67279(14) 1.08754(12) 0.0131(3) Uani 1 1 d .
C8 C 0.29417(18) 0.58032(14) 1.01784(12) 0.0132(3) Uani 1 1 d .
C9 C 0.30777(17) 0.60431(14) 0.91649(12) 0.0126(3) Uani 1 1 d .
C10 C 0.38526(17) 0.78573(14) 0.91774(12) 0.0136(3) Uani 1 1 d .
C11 C 0.37196(18) 0.76680(14) 1.02170(12) 0.0137(3) Uani 1 1 d .
C12 C 0.26488(18) 0.46681(14) 1.07139(12) 0.0143(3) Uani 1 1 d .
C13 C 0.2054(2) 0.28415(15) 1.05846(13) 0.0187(4) Uani 1 1 d .
H13A H 0.2735 0.2448 1.1031 0.028 Uiso 1 1 calc R
H13B H 0.2217 0.2267 1.0046 0.028 Uiso 1 1 calc R
H13C H 0.0963 0.3060 1.1005 0.028 Uiso 1 1 calc R
C14 C 0.27973(18) 0.52614(14) 0.84512(12) 0.0135(3) Uani 1 1 d .
C15 C 0.3932(2) 0.36117(17) 0.73051(15) 0.0265(4) Uani 1 1 d .
H15A H 0.3144 0.3210 0.7683 0.040 Uiso 1 1 calc R
H15B H 0.4933 0.2980 0.7037 0.040 Uiso 1 1 calc R
H15C H 0.3605 0.4110 0.6725 0.040 Uiso 1 1 calc R
C16 C 0.41841(18) 0.84514(15) 1.07145(12) 0.0156(3) Uani 1 1 d .
C17 C 0.33971(18) 0.73571(14) 0.75984(12) 0.0137(3) Uani 1 1 d .
C18 C 0.46865(19) 0.68525(15) 0.67785(13) 0.0158(3) Uani 1 1 d .
C19 C 0.4615(2) 0.71064(15) 0.57658(13) 0.0182(3) Uani 1 1 d .
C20 C 0.32336(19) 0.78718(15) 0.55801(12) 0.0155(3) Uani 1 1 d .
C21 C 0.19227(19) 0.83780(15) 0.63913(12) 0.0145(3) Uani 1 1 d .
C22 C 0.20101(18) 0.81214(14) 0.74091(12) 0.0136(3) Uani 1 1 d .
C23 C 0.2022(2) 0.90362(18) 0.43040(14) 0.0269(4) Uani 1 1 d .
H23A H 0.1062 0.8799 0.4555 0.040 Uiso 1 1 calc R
H23B H 0.2268 0.9163 0.3548 0.040 Uiso 1 1 calc R
H23C H 0.1877 0.9804 0.4632 0.040 Uiso 1 1 calc R
C24 C -0.06309(18) 0.93468(15) 0.81111(13) 0.0178(3) Uani 1 1 d .
H24A H -0.0459 1.0072 0.7688 0.027 Uiso 1 1 calc R
H24B H -0.1376 0.9615 0.8786 0.027 Uiso 1 1 calc R
H24C H -0.1048 0.8891 0.7754 0.027 Uiso 1 1 calc R
C25 C 0.9907(2) 0.59780(18) 0.64058(14) 0.0277(4) Uani 1 1 d .
H25A H 1.0294 0.6053 0.6995 0.033 Uiso 1 1 calc R
H25B H 0.9409 0.5311 0.6582 0.033 Uiso 1 1 calc R
Cl1 Cl 0.85083(5) 0.73877(4) 0.62249(3) 0.02671(10) Uani 1 1 d .
Cl2 Cl 1.14990(5) 0.55823(5) 0.52776(4) 0.03098(11) Uani 1 1 d .
N1 N 0.34529(15) 0.70823(12) 0.86549(10) 0.0135(3) Uani 1 1 d .
N2 N 0.45472(17) 0.91053(13) 1.11141(11) 0.0217(3) Uani 1 1 d .
N3 N 0.43628(17) 0.87567(13) 0.85913(13) 0.0175(3) Uani 1 1 d .
O1 O 0.26197(14) 0.44206(10) 1.16162(9) 0.0199(3) Uani 1 1 d .
O2 O 0.24157(13) 0.39459(10) 1.01017(9) 0.0175(2) Uani 1 1 d .
O3 O 0.15541(13) 0.54507(10) 0.82934(9) 0.0178(2) Uani 1 1 d .
O4 O 0.41015(13) 0.44016(10) 0.80000(9) 0.0162(2) Uani 1 1 d .
O5 O 0.32687(13) 0.80830(11) 0.45598(9) 0.0204(3) Uani 1 1 d .
O6 O 0.08199(13) 0.85607(10) 0.82646(8) 0.0162(2) Uani 1 1 d .
H2 H -0.211(2) 0.9069(18) 1.1450(15) 0.021(5) Uiso 1 1 d .
H3 H 0.039(2) 0.8127(15) 1.0403(14) 0.012(4) Uiso 1 1 d .
H3A H 0.463(2) 0.9237(18) 0.8853(15) 0.018(5) Uiso 1 1 d .
H3B H 0.453(2) 0.8751(18) 0.7962(17) 0.022(5) Uiso 1 1 d .
H5 H 0.179(2) 0.6700(17) 1.2951(15) 0.021(5) Uiso 1 1 d .
H6 H -0.072(2) 0.7631(18) 1.4013(17) 0.027(5) Uiso 1 1 d .
H7 H 0.365(2) 0.6279(16) 1.1312(13) 0.010(4) Uiso 1 1 d .
H18 H 0.560(2) 0.6333(16) 0.6944(13) 0.014(4) Uiso 1 1 d .
H19 H 0.548(2) 0.6804(18) 0.5190(16) 0.025(5) Uiso 1 1 d .
H21 H 0.099(2) 0.8903(17) 0.6261(14) 0.017(5) Uiso 1 1 d .

loop_
_atom_site_aniso_label
_atom_site_aniso_U_11
_atom_site_aniso_U_22
_atom_site_aniso_U_33
_atom_site_aniso_U_23
_atom_site_aniso_U_13
_atom_site_aniso_U_12
Br1 0.01820(10) 0.02459(10) 0.02351(10) -0.00596(7) 0.00422(7) -0.00905(7)
C1 0.0166(8) 0.0166(8) 0.0207(9) -0.0056(7) 0.0012(7) -0.0085(7)
C2 0.0164(8) 0.0174(8) 0.0196(9) -0.0020(7) -0.0057(7) -0.0039(7)
C3 0.0179(8) 0.0182(8) 0.0131(9) -0.0016(6) -0.0040(7) -0.0055(7)
C4 0.0165(8) 0.0119(7) 0.0149(8) -0.0013(6) -0.0044(6) -0.0063(6)
C5 0.0219(9) 0.0169(8) 0.0173(9) 0.0013(7) -0.0070(7) -0.0066(7)
C6 0.0253(9) 0.0213(9) 0.0140(9) -0.0001(7) -0.0022(7) -0.0104(7)
C7 0.0141(8) 0.0131(8) 0.0132(8) 0.0000(6) -0.0062(6) -0.0035(6)
C8 0.0109(7) 0.0123(7) 0.0157(8) -0.0023(6) -0.0035(6) -0.0021(6)
C9 0.0094(7) 0.0105(7) 0.0169(8) -0.0009(6) -0.0045(6) -0.0005(6)
C10 0.0090(7) 0.0122(8) 0.0192(8) -0.0021(6) -0.0048(6) -0.0012(6)
C11 0.0120(7) 0.0132(8) 0.0168(8) -0.0029(6) -0.0048(6) -0.0033(6)
C12 0.0119(8) 0.0133(8) 0.0158(8) -0.0021(6) -0.0034(6) -0.0010(6)
C13 0.0195(8) 0.0133(8) 0.0234(9) 0.0016(7) -0.0032(7) -0.0083(7)
C14 0.0155(8) 0.0116(7) 0.0128(8) 0.0023(6) -0.0039(6) -0.0043(6)
C15 0.0324(10) 0.0226(9) 0.0254(10) -0.0132(7) -0.0099(8) -0.0034(8)
C16 0.0132(8) 0.0166(8) 0.0151(8) 0.0004(6) -0.0023(6) -0.0037(6)
C17 0.0171(8) 0.0136(8) 0.0136(8) 0.0016(6) -0.0067(6) -0.0071(6)
C18 0.0142(8) 0.0138(8) 0.0193(9) 0.0008(6) -0.0055(7) -0.0036(6)
C19 0.0166(8) 0.0186(8) 0.0169(9) -0.0008(7) -0.0019(7) -0.0043(7)
C20 0.0183(8) 0.0159(8) 0.0143(8) 0.0010(6) -0.0050(6) -0.0080(6)
C21 0.0134(8) 0.0142(8) 0.0178(8) 0.0016(6) -0.0066(7) -0.0053(6)
C22 0.0148(8) 0.0111(7) 0.0151(8) -0.0012(6) -0.0020(6) -0.0060(6)
C23 0.0281(10) 0.0322(10) 0.0174(9) 0.0033(7) -0.0106(8) -0.0022(8)
C24 0.0138(8) 0.0161(8) 0.0202(9) -0.0007(7) -0.0036(7) -0.0011(6)
C25 0.0288(10) 0.0322(10) 0.0207(9) 0.0043(8) -0.0073(8) -0.0085(8)
Cl1 0.0267(2) 0.0300(2) 0.0230(2) 0.00273(18) -0.00682(18) -0.00911(19)
Cl2 0.0261(2) 0.0383(3) 0.0271(2) -0.0029(2) -0.00596(19) -0.0085(2)
N1 0.0160(7) 0.0130(6) 0.0131(7) 0.0004(5) -0.0060(5) -0.0049(5)
N2 0.0252(8) 0.0214(7) 0.0224(8) -0.0029(6) -0.0077(6) -0.0105(6)
N3 0.0237(8) 0.0178(7) 0.0156(8) 0.0008(6) -0.0076(6) -0.0107(6)
O1 0.0277(7) 0.0176(6) 0.0154(6) 0.0024(5) -0.0069(5) -0.0085(5)
O2 0.0235(6) 0.0143(6) 0.0170(6) 0.0009(4) -0.0057(5) -0.0093(5)
O3 0.0161(6) 0.0187(6) 0.0207(6) -0.0019(5) -0.0082(5) -0.0047(5)
O4 0.0159(6) 0.0156(6) 0.0162(6) -0.0054(4) -0.0045(5) -0.0019(5)
O5 0.0195(6) 0.0261(6) 0.0127(6) 0.0008(5) -0.0045(5) -0.0034(5)
O6 0.0143(6) 0.0168(6) 0.0139(6) -0.0005(4) -0.0028(4) -0.0007(5)

loop_
_atom_type_symbol
_atom_type_description
_atom_type_scat_dispersion_real
_atom_type_scat_dispersion_imag
_atom_type_scat_source
C C 0.0033 0.0016 'International Tables Vol C Tables 4.2.6.8 and 6.1.1.4'
H H 0.0000 0.0000 'International Tables Vol C Tables 4.2.6.8 and 6.1.1.4'
N N 0.0061 0.0033 'International Tables Vol C Tables 4.2.6.8 and 6.1.1.4'
O O 0.0106 0.0060 'International Tables Vol C Tables 4.2.6.8 and 6.1.1.4'
Br Br -0.2901 2.4595 'International Tables Vol C Tables 4.2.6.8 and 6.1.1.4'
Cl Cl 0.1484 0.1585 'International Tables Vol C Tables 4.2.6.8 and 6.1.1.4'

loop_
_geom_angle_atom_site_label_1
_geom_angle_atom_site_label_2
_geom_angle_atom_site_label_3
_geom_angle
C6 C1 C2 121.59(16)
C6 C1 Br1 118.80(13)
C2 C1 Br1 119.60(13)
C1 C2 C3 118.74(16)
C2 C3 C4 121.11(16)
C5 C4 C3 118.68(15)
C5 C4 C7 120.92(15)
C3 C4 C7 120.39(14)
C4 C5 C6 121.12(16)
C1 C6 C5 118.74(16)
C8 C7 C11 109.58(13)
C8 C7 C4 109.80(13)
C11 C7 C4 112.35(13)
C9 C8 C12 123.47(14)
C9 C8 C7 121.62(14)
C12 C8 C7 114.83(13)
C8 C9 N1 122.82(14)
C8 C9 C14 124.85(14)
N1 C9 C14 112.29(13)
N3 C10 C11 124.71(15)
N3 C10 N1 115.55(15)
C11 C10 N1 119.74(14)
C10 C11 C16 118.08(14)
C10 C11 C7 123.30(14)
C16 C11 C7 118.46(14)
O1 C12 O2 123.73(14)
O1 C12 C8 123.21(14)
O2 C12 C8 113.06(13)
O3 C14 O4 125.47(15)
O3 C14 C9 123.01(14)
O4 C14 C9 111.44(13)
N2 C16 C11 178.94(18)
C18 C17 C22 120.42(15)
C18 C17 N1 120.70(14)
C22 C17 N1 118.86(14)
C19 C18 C17 120.33(15)
C18 C19 C20 119.08(16)
O5 C20 C19 115.26(15)
O5 C20 C21 123.25(15)
C19 C20 C21 121.50(15)
C22 C21 C20 118.94(15)
O6 C22 C21 124.61(14)
O6 C22 C17 115.66(14)
C21 C22 C17 119.73(15)
Cl2 C25 Cl1 111.50(10)
C10 N1 C9 119.86(13)
C10 N1 C17 120.48(13)
C9 N1 C17 119.65(13)
C12 O2 C13 116.28(13)
C14 O4 C15 114.91(13)
C20 O5 C23 118.28(13)
C22 O6 C24 117.79(12)

loop_
_geom_bond_atom_site_label_1
_geom_bond_atom_site_label_2
_geom_bond_distance
Br1 C1 1.9029(18)
C1 C6 1.383(3)
C1 C2 1.386(2)
C2 C3 1.388(2)
C3 C4 1.395(2)
C4 C5 1.389(2)
C4 C7 1.527(2)
C5 C6 1.392(3)
C7 C8 1.514(2)
C7 C11 1.516(2)
C8 C9 1.339(2)
C8 C12 1.475(2)
C9 N1 1.394(2)
C9 C14 1.515(2)
C10 N3 1.347(2)
C10 C11 1.369(2)
C10 N1 1.393(2)
C11 C16 1.417(2)
C12 O1 1.212(2)
C12 O2 1.3392(19)
C13 O2 1.4449(19)
C14 O3 1.2005(19)
C14 O4 1.328(2)
C15 O4 1.448(2)
C16 N2 1.155(2)
C17 C18 1.388(2)
C17 C22 1.397(2)
C17 N1 1.437(2)
C18 C19 1.381(2)
C19 C20 1.392(2)
C20 O5 1.362(2)
C20 C21 1.392(2)
C21 C22 1.392(2)
C22 O6 1.357(2)
C23 O5 1.422(2)
C24 O6 1.435(2)
C25 Cl2 1.769(2)
C25 Cl1 1.770(2)
